data_7227005
loop_
_publ_author_name
'Qian, Kun'
'Shao, Feng'
'Yan, Zhihong'
'Pang, Jie'
'Chen, Xiaodong'
'Yang, Changxin'

_publ_section_title
;
 A perovskite-type cage compound as a temperature-triggered dielectric
 switchable material
;
_journal_issue 40
_journal_name_full CrystEngComm
_journal_page_first 7671
_journal_paper_doi 10.1039/C6CE01421F
_journal_volume 18
_journal_year 2016
_chemical_formula_moiety 'C6 Co K N6, 6(C N0.33), 16(H)'
_chemical_formula_sum 'C12 H16 Co K N8'
_chemical_formula_weight 370.36
_space_group_crystal_system cubic
_space_group_IT_number 225
_space_group_name_Hall '-F 4 2 3'
_space_group_name_H-M_alt 'F m -3 m'
_symmetry_space_group_name_Hall '-F 4 2 3'
_symmetry_space_group_name_H-M 'F m -3 m'
_atom_sites_solution_hydrogens difmap
_audit_block_doi 10.5517/ccdc.csd.cc1lr9qc
_audit_creation_method SHELXL-2014/7
_audit_update_record
;
2016-05-26 deposited with the CCDC.
2016-09-15 downloaded from the CCDC.
;
_cell_angle_alpha 90
_cell_angle_beta 90
_cell_angle_gamma 90
_cell_formula_units_Z 4
_cell_length_a 11.7590(7)
_cell_length_b 11.7590(7)
_cell_length_c 11.7590(7)
_cell_measurement_reflns_used 875
_cell_measurement_temperature 113(2)
_cell_measurement_theta_max 25.32
_cell_measurement_theta_min 2.11
_cell_volume 1625.96(17)
_computing_cell_refinement SMART
_computing_data_collection 'SMART (Bruker, 2008)'
_computing_data_reduction 'SAINT (Bruker, 2008)'
_computing_molecular_graphics 'SHELXTL (Bruker, 2008)'
_computing_publication_material 'SHELXTL (Bruker, 2008)'
_computing_structure_refinement 'SHELXL-2014/7 (Sheldrick, 2014)'
_computing_structure_solution 'SHELXTL (Bruker, 2008)'
_diffrn_ambient_temperature 113(2)
_diffrn_measured_fraction_theta_full 0.981
_diffrn_measured_fraction_theta_max 0.985
_diffrn_measurement_device_type 'Bruker Smart Apex II'
_diffrn_radiation_type MoK\a
_diffrn_radiation_wavelength 0.71073
_diffrn_reflns_av_R_equivalents 0.0193
_diffrn_reflns_av_unetI/netI 0.0185
_diffrn_reflns_Laue_measured_fraction_full 0.981
_diffrn_reflns_Laue_measured_fraction_max 0.985
_diffrn_reflns_limit_h_max 15
_diffrn_reflns_limit_h_min -15
_diffrn_reflns_limit_k_max 15
_diffrn_reflns_limit_k_min -14
_diffrn_reflns_limit_l_max 14
_diffrn_reflns_limit_l_min -15
_diffrn_reflns_number 2781
_diffrn_reflns_point_group_measured_fraction_full 0.981
_diffrn_reflns_point_group_measured_fraction_max 0.985
_diffrn_reflns_theta_full 25.242
_diffrn_reflns_theta_max 27.662
_diffrn_reflns_theta_min 3.000
_exptl_absorpt_coefficient_mu 1.320
_exptl_absorpt_correction_T_max 0.86
_exptl_absorpt_correction_T_min 0.86
_exptl_absorpt_correction_type multi-scan
_exptl_absorpt_process_details 'SADABS; Bruker, 2008'
_exptl_crystal_colour colorless
_exptl_crystal_density_diffrn 1.513
_exptl_crystal_density_method 'not measured'
_exptl_crystal_description block
_exptl_crystal_F_000 760
_exptl_crystal_size_max 0.120
_exptl_crystal_size_mid 0.120
_exptl_crystal_size_min 0.120
_refine_diff_density_max 0.445
_refine_diff_density_min -0.284
_refine_diff_density_rms 0.074
_refine_ls_extinction_method none
_refine_ls_goodness_of_fit_ref 1.018
_refine_ls_hydrogen_treatment constr
_refine_ls_matrix_type full
_refine_ls_number_parameters 15
_refine_ls_number_reflns 129
_refine_ls_number_restraints 0
_refine_ls_restrained_S_all 1.018
_refine_ls_R_factor_all 0.0285
_refine_ls_R_factor_gt 0.0274
_refine_ls_shift/su_max 0.000
_refine_ls_shift/su_mean 0.000
_refine_ls_structure_factor_coef Fsqd
_refine_ls_weighting_details 'w=1/[\s^2^(Fo^2^)+(0.06P)^2^+1.22P] where P=(Fo^2^+2Fc^2^)/3'
_refine_ls_weighting_scheme calc
_refine_ls_wR_factor_gt 0.0808
_refine_ls_wR_factor_ref 0.0812
_reflns_Friedel_coverage 0.000
_reflns_number_gt 119
_reflns_number_total 129
_reflns_threshold_expression 'I > 2\s(I)'
_cod_data_source_file c6ce01421f2.cif
_cod_data_source_block qk
_cod_original_cell_volume 1626.0(3)
_cod_database_code 7227005
_shelx_shelxl_version_number 2014/7
_shelx_space_group_comment
;
The symmetry employed for this shelxl refinement is uniquely defined
by the following loop, which should always be used as a source of
symmetry information in preference to the above space-group names.
They are only intended as comments.
;
_shelx_estimated_absorpt_t_min 0.858
_shelx_estimated_absorpt_t_max 0.858

loop_
_space_group_symop_operation_xyz
'x, y, z'
'-y, x, z'
'-x, -y, z'
'y, -x, z'
'x, -z, y'
'x, -y, -z'
'x, z, -y'
'z, y, -x'
'-x, y, -z'
'-z, y, x'
'z, x, y'
'y, z, x'
'-y, -z, x'
'z, -x, -y'
'-y, z, -x'
'-z, -x, y'
'-z, x, -y'
'y, -z, -x'
'y, x, -z'
'-y, -x, -z'
'-x, z, y'
'-x, -z, -y'
'z, -y, x'
'-z, -y, -x'
'x, y+1/2, z+1/2'
'-y, x+1/2, z+1/2'
'-x, -y+1/2, z+1/2'
'y, -x+1/2, z+1/2'
'x, -z+1/2, y+1/2'
'x, -y+1/2, -z+1/2'
'x, z+1/2, -y+1/2'
'z, y+1/2, -x+1/2'
'-x, y+1/2, -z+1/2'
'-z, y+1/2, x+1/2'
'z, x+1/2, y+1/2'
'y, z+1/2, x+1/2'
'-y, -z+1/2, x+1/2'
'z, -x+1/2, -y+1/2'
'-y, z+1/2, -x+1/2'
'-z, -x+1/2, y+1/2'
'-z, x+1/2, -y+1/2'
'y, -z+1/2, -x+1/2'
'y, x+1/2, -z+1/2'
'-y, -x+1/2, -z+1/2'
'-x, z+1/2, y+1/2'
'-x, -z+1/2, -y+1/2'
'z, -y+1/2, x+1/2'
'-z, -y+1/2, -x+1/2'
'x+1/2, y, z+1/2'
'-y+1/2, x, z+1/2'
'-x+1/2, -y, z+1/2'
'y+1/2, -x, z+1/2'
'x+1/2, -z, y+1/2'
'x+1/2, -y, -z+1/2'
'x+1/2, z, -y+1/2'
'z+1/2, y, -x+1/2'
'-x+1/2, y, -z+1/2'
'-z+1/2, y, x+1/2'
'z+1/2, x, y+1/2'
'y+1/2, z, x+1/2'
'-y+1/2, -z, x+1/2'
'z+1/2, -x, -y+1/2'
'-y+1/2, z, -x+1/2'
'-z+1/2, -x, y+1/2'
'-z+1/2, x, -y+1/2'
'y+1/2, -z, -x+1/2'
'y+1/2, x, -z+1/2'
'-y+1/2, -x, -z+1/2'
'-x+1/2, z, y+1/2'
'-x+1/2, -z, -y+1/2'
'z+1/2, -y, x+1/2'
'-z+1/2, -y, -x+1/2'
'x+1/2, y+1/2, z'
'-y+1/2, x+1/2, z'
'-x+1/2, -y+1/2, z'
'y+1/2, -x+1/2, z'
'x+1/2, -z+1/2, y'
'x+1/2, -y+1/2, -z'
'x+1/2, z+1/2, -y'
'z+1/2, y+1/2, -x'
'-x+1/2, y+1/2, -z'
'-z+1/2, y+1/2, x'
'z+1/2, x+1/2, y'
'y+1/2, z+1/2, x'
'-y+1/2, -z+1/2, x'
'z+1/2, -x+1/2, -y'
'-y+1/2, z+1/2, -x'
'-z+1/2, -x+1/2, y'
'-z+1/2, x+1/2, -y'
'y+1/2, -z+1/2, -x'
'y+1/2, x+1/2, -z'
'-y+1/2, -x+1/2, -z'
'-x+1/2, z+1/2, y'
'-x+1/2, -z+1/2, -y'
'z+1/2, -y+1/2, x'
'-z+1/2, -y+1/2, -x'
'-x, -y, -z'
'y, -x, -z'
'x, y, -z'
'-y, x, -z'
'-x, z, -y'
'-x, y, z'
'-x, -z, y'
'-z, -y, x'
'x, -y, z'
'z, -y, -x'
'-z, -x, -y'
'-y, -z, -x'
'y, z, -x'
'-z, x, y'
'y, -z, x'
'z, x, -y'
'z, -x, y'
'-y, z, x'
'-y, -x, z'
'y, x, z'
'x, -z, -y'
'x, z, y'
'-z, y, -x'
'z, y, x'
'-x, -y+1/2, -z+1/2'
'y, -x+1/2, -z+1/2'
'x, y+1/2, -z+1/2'
'-y, x+1/2, -z+1/2'
'-x, z+1/2, -y+1/2'
'-x, y+1/2, z+1/2'
'-x, -z+1/2, y+1/2'
'-z, -y+1/2, x+1/2'
'x, -y+1/2, z+1/2'
'z, -y+1/2, -x+1/2'
'-z, -x+1/2, -y+1/2'
'-y, -z+1/2, -x+1/2'
'y, z+1/2, -x+1/2'
'-z, x+1/2, y+1/2'
'y, -z+1/2, x+1/2'
'z, x+1/2, -y+1/2'
'z, -x+1/2, y+1/2'
'-y, z+1/2, x+1/2'
'-y, -x+1/2, z+1/2'
'y, x+1/2, z+1/2'
'x, -z+1/2, -y+1/2'
'x, z+1/2, y+1/2'
'-z, y+1/2, -x+1/2'
'z, y+1/2, x+1/2'
'-x+1/2, -y, -z+1/2'
'y+1/2, -x, -z+1/2'
'x+1/2, y, -z+1/2'
'-y+1/2, x, -z+1/2'
'-x+1/2, z, -y+1/2'
'-x+1/2, y, z+1/2'
'-x+1/2, -z, y+1/2'
'-z+1/2, -y, x+1/2'
'x+1/2, -y, z+1/2'
'z+1/2, -y, -x+1/2'
'-z+1/2, -x, -y+1/2'
'-y+1/2, -z, -x+1/2'
'y+1/2, z, -x+1/2'
'-z+1/2, x, y+1/2'
'y+1/2, -z, x+1/2'
'z+1/2, x, -y+1/2'
'z+1/2, -x, y+1/2'
'-y+1/2, z, x+1/2'
'-y+1/2, -x, z+1/2'
'y+1/2, x, z+1/2'
'x+1/2, -z, -y+1/2'
'x+1/2, z, y+1/2'
'-z+1/2, y, -x+1/2'
'z+1/2, y, x+1/2'
'-x+1/2, -y+1/2, -z'
'y+1/2, -x+1/2, -z'
'x+1/2, y+1/2, -z'
'-y+1/2, x+1/2, -z'
'-x+1/2, z+1/2, -y'
'-x+1/2, y+1/2, z'
'-x+1/2, -z+1/2, y'
'-z+1/2, -y+1/2, x'
'x+1/2, -y+1/2, z'
'z+1/2, -y+1/2, -x'
'-z+1/2, -x+1/2, -y'
'-y+1/2, -z+1/2, -x'
'y+1/2, z+1/2, -x'
'-z+1/2, x+1/2, y'
'y+1/2, -z+1/2, x'
'z+1/2, x+1/2, -y'
'z+1/2, -x+1/2, y'
'-y+1/2, z+1/2, x'
'-y+1/2, -x+1/2, z'
'y+1/2, x+1/2, z'
'x+1/2, -z+1/2, -y'
'x+1/2, z+1/2, y'
'-z+1/2, y+1/2, -x'
'z+1/2, y+1/2, x'

loop_
_atom_site_label
_atom_site_type_symbol
_atom_site_fract_x
_atom_site_fract_y
_atom_site_fract_z
_atom_site_U_iso_or_equiv
_atom_site_adp_type
_atom_site_occupancy
_atom_site_site_symmetry_order
_atom_site_calc_flag
_atom_site_refinement_flags_posn
_atom_site_refinement_flags_adp
_atom_site_refinement_flags_occupancy
Co1 Co 0.0000 0.0000 0.0000 0.0302(4) Uani 1 48 d S T P
K1 K 0.0000 0.5000 0.0000 0.0361(5) Uani 1 48 d S T P
N1 N 0.0000 0.2565(2) 0.0000 0.0373(9) Uani 1 8 d S T P
C1 C 0.0000 0.1600(3) 0.0000 0.0347(8) Uani 1 8 d S T P
C2 C 0.6894(3) 0.6894(3) 0.1894(3) 0.0362(13) Uani 0.25 6 d S T P
H2A H 0.6994 0.6138 0.1583 0.043 Uiso 0.0417 1 d R U P
H2B H 0.6186 0.7189 0.1583 0.043 Uiso 0.0417 1 d R U P
N2 N 0.6894(3) 0.6894(3) 0.1894(3) 0.0362(13) Uani 0.25 6 d S T P
H2C H 0.6994 0.6138 0.1583 0.043 Uiso 0.0417 1 d R U P
H2D H 0.6186 0.7189 0.1583 0.043 Uiso 0.0417 1 d R U P
C3 C 0.6894(4) 0.6894(4) 0.3106(4) 0.0375(14) Uani 0.5 6 d S T P
H3A H 0.6186 0.7189 0.3374 0.045 Uiso 0.0833 1 d R U P
H3B H 0.6994 0.6138 0.3374 0.045 Uiso 0.0833 1 d R U P

loop_
_atom_site_aniso_label
_atom_site_aniso_U_11
_atom_site_aniso_U_22
_atom_site_aniso_U_33
_atom_site_aniso_U_23
_atom_site_aniso_U_13
_atom_site_aniso_U_12
Co1 0.0302(4) 0.0302(4) 0.0302(4) 0.000 0.000 0.000
K1 0.0361(5) 0.0361(5) 0.0361(5) 0.000 0.000 0.000
N1 0.0390(12) 0.0340(19) 0.0390(12) 0.000 0.000 0.000
C1 0.0327(11) 0.039(2) 0.0327(11) 0.000 0.000 0.000
C2 0.0362(13) 0.0362(13) 0.0362(13) 0.0007(15) 0.0007(15) 0.0007(15)
N2 0.0362(13) 0.0362(13) 0.0362(13) 0.0007(15) 0.0007(15) 0.0007(15)
C3 0.0375(14) 0.0375(14) 0.0375(14) -0.0005(16) -0.0005(16) 0.0005(16)

loop_
_atom_type_symbol
_atom_type_description
_atom_type_scat_dispersion_real
_atom_type_scat_dispersion_imag
_atom_type_scat_source
C C 0.0033 0.0016 'International Tables Vol C Tables 4.2.6.8 and 6.1.1.4'
H H 0.0000 0.0000 'International Tables Vol C Tables 4.2.6.8 and 6.1.1.4'
N N 0.0061 0.0033 'International Tables Vol C Tables 4.2.6.8 and 6.1.1.4'
K K 0.2009 0.2494 'International Tables Vol C Tables 4.2.6.8 and 6.1.1.4'
Co Co 0.3494 0.9721 'International Tables Vol C Tables 4.2.6.8 and 6.1.1.4'

loop_
_geom_angle_atom_site_label_1
_geom_angle_atom_site_label_2
_geom_angle_atom_site_label_3
_geom_angle
_geom_angle_site_symmetry_1
_geom_angle_site_symmetry_3
C1 Co1 C1 90.0 . 101
C1 Co1 C1 180.0 . 97
C1 Co1 C1 90.0 101 97
C1 Co1 C1 90.0 . 2
C1 Co1 C1 90.0 101 2
C1 Co1 C1 90.0 97 2
C1 Co1 C1 90.0 . 98
C1 Co1 C1 90.0 101 98
C1 Co1 C1 90.0 97 98
C1 Co1 C1 180.0 2 98
C1 Co1 C1 90.0 . 5
C1 Co1 C1 180.0 101 5
C1 Co1 C1 90.0 97 5
C1 Co1 C1 90.0 2 5
C1 Co1 C1 90.0 98 5
N1 K1 N1 90.0 . 125
N1 K1 N1 180.0 . 97_565
N1 K1 N1 90.0 125 97_565
N1 K1 N1 90.0 . 74
N1 K1 N1 90.0 125 74
N1 K1 N1 90.0 97_565 74
N1 K1 N1 90.0 . 170_455
N1 K1 N1 90.0 125 170_455
N1 K1 N1 90.0 97_565 170_455
N1 K1 N1 180.0 74 170_455
N1 K1 N1 90.0 . 29_554
N1 K1 N1 180.0 125 29_554
N1 K1 N1 90.0 97_565 29_554
N1 K1 N1 90.0 74 29_554
N1 K1 N1 90.0 170_455 29_554
C1 N1 K1 180.0 . .
N1 C1 Co1 180.0 . .
C3 C2 C3 90.0(4) 148_655 122_565
C3 C2 C3 90.0(4) 148_655 .
C3 C2 C3 90.0(4) 122_565 .
C3 C2 C2 45.00(18) 148_655 75_665
C3 C2 C2 45.00(18) 122_565 75_665
C3 C2 C2 90.0(3) . 75_665
C3 C2 C2 45.00(18) 148_655 148_655
C3 C2 C2 90.0(3) 122_565 148_655
C3 C2 C2 45.00(18) . 148_655
C2 C2 C2 59.999(1) 75_665 148_655
C3 C2 C2 90.0(3) 148_655 122_565
C3 C2 C2 45.00(18) 122_565 122_565
C3 C2 C2 45.00(18) . 122_565
C2 C2 C2 59.999(1) 75_665 122_565
C2 C2 C2 60.0 148_655 122_565
C3 C2 H2A 83.0 148_655 .
C3 C2 H2A 156.7 122_565 .
C3 C2 H2A 112.1 . .
C2 C2 H2A 124.3 75_665 .
C2 C2 H2A 100.4 148_655 .
C2 C2 H2A 156.3 122_565 .
C3 C2 H2B 148.8 148_655 .
C3 C2 H2B 69.0 122_565 .
C3 C2 H2B 112.0 . .
C2 C2 H2B 110.6 75_665 .
C2 C2 H2B 150.5 148_655 .
C2 C2 H2B 90.7 122_565 .
H2A C2 H2B 106.9 . .
C3 C2 H2C 83.0 148_655 .
C3 C2 H2C 156.7 122_565 .
C3 C2 H2C 112.1 . .
C2 C2 H2C 124.3 75_665 .
C2 C2 H2C 100.4 148_655 .
C2 C2 H2C 156.3 122_565 .
H2A C2 H2C 0.0 . .
H2B C2 H2C 106.9 . .
C3 C2 H2D 148.8 148_655 .
C3 C2 H2D 69.0 122_565 .
C3 C2 H2D 112.0 . .
C2 C2 H2D 110.6 75_665 .
C2 C2 H2D 150.5 148_655 .
C2 C2 H2D 90.7 122_565 .
H2A C2 H2D 106.9 . .
H2B C2 H2D 0.0 . .
H2C C2 H2D 106.9 . .
N2 C3 N2 90.0(4) 148_655 122_565
N2 C3 C2 0.0 148_655 148_655
N2 C3 C2 90.0 122_565 148_655
N2 C3 C2 90.0 148_655 122_565
N2 C3 C2 0.0 122_565 122_565
C2 C3 C2 90.0(4) 148_655 122_565
N2 C3 C2 90.0 148_655 .
N2 C3 C2 90.0 122_565 .
C2 C3 C2 90.0(4) 148_655 .
C2 C3 C2 90.0(4) 122_565 .
N2 C3 C3 45.00(18) 148_655 75_665
N2 C3 C3 45.00(18) 122_565 75_665
C2 C3 C3 45.00(18) 148_655 75_665
C2 C3 C3 45.00(18) 122_565 75_665
C2 C3 C3 90.0(3) . 75_665
N2 C3 C3 45.00(18) 148_655 148_655
N2 C3 C3 90.0(3) 122_565 148_655
C2 C3 C3 45.00(18) 148_655 148_655
C2 C3 C3 90.0(3) 122_565 148_655
C2 C3 C3 45.00(18) . 148_655
C3 C3 C3 59.999(1) 75_665 148_655
N2 C3 C3 90.0(3) 148_655 122_565
N2 C3 C3 45.00(18) 122_565 122_565
C2 C3 C3 90.0(3) 148_655 122_565
C2 C3 C3 45.00(18) 122_565 122_565
C2 C3 C3 45.00(18) . 122_565
C3 C3 C3 59.999(1) 75_665 122_565
C3 C3 C3 60.0 148_655 122_565
N2 C3 H3A 150.6 148_655 .
N2 C3 H3A 68.6 122_565 .
C2 C3 H3A 150.6 148_655 .
C2 C3 H3A 68.6 122_565 .
C2 C3 H3A 109.2 . .
C3 C3 H3A 111.0 75_665 .
C3 C3 H3A 148.1 148_655 .
C3 C3 H3A 88.6 122_565 .
N2 C3 H3B 82.9 148_655 .
N2 C3 H3B 159.3 122_565 .
C2 C3 H3B 82.9 148_655 .
C2 C3 H3B 159.3 122_565 .
C2 C3 H3B 109.3 . .
C3 C3 H3B 125.0 75_665 .
C3 C3 H3B 98.4 148_655 .
C3 C3 H3B 153.6 122_565 .
H3A C3 H3B 109.9 . .

loop_
_geom_bond_atom_site_label_1
_geom_bond_atom_site_label_2
_geom_bond_distance
_geom_bond_site_symmetry_2
Co1 C1 1.881(4) .
Co1 C1 1.881(4) 101
Co1 C1 1.881(4) 97
Co1 C1 1.881(4) 2
Co1 C1 1.881(4) 98
Co1 C1 1.881(4) 5
K1 N1 2.863(3) .
K1 N1 2.863(3) 125
K1 N1 2.863(3) 97_565
K1 N1 2.863(3) 74
K1 N1 2.863(3) 170_455
K1 N1 2.863(3) 29_554
N1 C1 1.135(4) .
C2 C3 1.426(7) 148_655
C2 C3 1.426(7) 122_565
C2 C3 1.426(7) .
C2 C2 2.017(11) 75_665
C2 C2 2.017(11) 148_655
C2 C2 2.017(11) 122_565
C2 H2A 0.9679 .
C2 H2B 0.9725 .
C2 H2C 0.9679 .
C2 H2D 0.9725 .
C3 N2 1.426(7) 148_655
C3 N2 1.426(7) 122_565
C3 C2 1.426(7) 148_655
C3 C2 1.426(7) 122_565
C3 C3 2.017(12) 75_665
C3 C3 2.017(12) 148_655
C3 C3 2.017(12) 122_565
C3 H3A 0.9549 .
C3 H3B 0.9500 .
